data_2203684
loop_
_publ_author_name
'Shao, Si-Chang'
'Liu, Hui-Jun'
'Zhang, Shu-Ping'
'Yang, Song'
'Hao, Fu-Ying'
'Li, Cheng-Peng'
'Zhu, Hai-Liang'

_publ_section_title
;
4-(3,4-Dimethylphenyl)-3,5-di-2-pyridyl-4H-1,2,4-triazole
;
_journal_issue 5
_journal_name_full 'Acta Crystallographica, Section E'
_journal_page_first o722
_journal_page_last o723
_journal_paper_doi 10.1107/S1600536804006002
_journal_volume 60
_journal_year 2004
_chemical_formula_iupac 'C20 H17 N5'
_chemical_formula_moiety 'C20 H17 N5'
_chemical_formula_sum 'C20 H17 N5'
_chemical_formula_weight 327.39
_chemical_name_systematic
;
4-(3,4-Dimethylphenyl)-3,5-di-2-pyridyl-4H-1,2,4-triazole
;
_space_group_IT_number 2
_space_group_name_Hall '-P 1'
_space_group_name_H-M_alt 'P -1'
_symmetry_cell_setting triclinic
_symmetry_space_group_name_Hall '-P 1'
_symmetry_space_group_name_H-M 'P -1'
_atom_sites_solution_hydrogens geom
_atom_sites_solution_primary direct
_atom_sites_solution_secondary difmap
_cell_angle_alpha 82.630(5)
_cell_angle_beta 62.925(5)
_cell_angle_gamma 63.291(5)
_cell_formula_units_Z 2
_cell_length_a 10.006(3)
_cell_length_b 10.318(3)
_cell_length_c 10.371(3)
_cell_measurement_reflns_used 979
_cell_measurement_temperature 298(2)
_cell_measurement_theta_max 21.49
_cell_measurement_theta_min 2.518
_cell_volume 847.7(5)
_computing_cell_refinement SMART
_computing_data_collection 'SMART (Bruker, 1998)'
_computing_data_reduction 'SHELXTL (Bruker, 1997)'
_computing_molecular_graphics SHELXTL
_computing_publication_material SHELXTL
_computing_structure_refinement 'SHELXL97 (Sheldrick, 1997)'
_computing_structure_solution 'SHELXS97 (Sheldrick, 1997)'
_diffrn_ambient_temperature 298(2)
_diffrn_measured_fraction_theta_full 0.988
_diffrn_measured_fraction_theta_max 0.988
_diffrn_measurement_device_type 'Bruker SMART CCD area-detector'
_diffrn_measurement_method '\f and \w'
_diffrn_radiation_monochromator graphite
_diffrn_radiation_source 'fine-focus sealed tube'
_diffrn_radiation_type MoK\a
_diffrn_radiation_wavelength 0.71073
_diffrn_reflns_av_R_equivalents 0.0231
_diffrn_reflns_av_sigmaI/netI 0.0690
_diffrn_reflns_limit_h_max 11
_diffrn_reflns_limit_h_min -11
_diffrn_reflns_limit_k_max 5
_diffrn_reflns_limit_k_min -12
_diffrn_reflns_limit_l_max 12
_diffrn_reflns_limit_l_min -12
_diffrn_reflns_number 4485
_diffrn_reflns_theta_full 25.03
_diffrn_reflns_theta_max 25.03
_diffrn_reflns_theta_min 2.22
_diffrn_standards_decay_% 0
_diffrn_standards_interval_count 0
_diffrn_standards_interval_time 0
_diffrn_standards_number 0
_exptl_absorpt_coefficient_mu 0.080
_exptl_absorpt_correction_T_max 0.984
_exptl_absorpt_correction_T_min 0.975
_exptl_absorpt_correction_type multi-scan
_exptl_absorpt_process_details '(SADABS; Sheldrick, 1996)'
_exptl_crystal_colour colourless
_exptl_crystal_density_diffrn 1.283
_exptl_crystal_density_meas ?
_exptl_crystal_density_method .
_exptl_crystal_description prism
_exptl_crystal_F_000 344
_exptl_crystal_size_max 0.32
_exptl_crystal_size_mid 0.26
_exptl_crystal_size_min 0.20
_refine_diff_density_max 0.255
_refine_diff_density_min -0.238
_refine_ls_extinction_method none
_refine_ls_goodness_of_fit_ref 0.998
_refine_ls_hydrogen_treatment constr
_refine_ls_matrix_type full
_refine_ls_number_parameters 226
_refine_ls_number_reflns 2954
_refine_ls_number_restraints 0
_refine_ls_restrained_S_all 0.998
_refine_ls_R_factor_all 0.0963
_refine_ls_R_factor_gt 0.0494
_refine_ls_shift/su_max 0.000
_refine_ls_shift/su_mean 0.000
_refine_ls_structure_factor_coef Fsqd
_refine_ls_weighting_details 'w = 1/[\s^2^(Fo^2^)+(0.0456P)^2^] where P = (Fo^2^+2Fc^2^)/3'
_refine_ls_weighting_scheme calc
_refine_ls_wR_factor_gt 0.1137
_refine_ls_wR_factor_ref 0.1232
_reflns_number_gt 1530
_reflns_number_total 2954
_reflns_threshold_expression I>2\s(I)
_cod_data_source_file ww6178.cif
_cod_depositor_comments
;
The following automatic conversions were performed:
'_symmetry_cell_setting' value 'Triclinic' changed to 'triclinic'
according to '/home/saulius/struct/CIF-dictionaries/cif_core.dic'
dictionary named 'cif_core.dic' version 2.4.1 from 2010-06-29.

Automatic conversion script
Id: cif_fix_enum 1527 2010-12-29 10:47:43Z saulius 
;
_cod_database_code 2203684

loop_
_symmetry_equiv_pos_as_xyz
'x, y, z'
'-x, -y, -z'

loop_
_atom_site_label
_atom_site_fract_x
_atom_site_fract_y
_atom_site_fract_z
_atom_site_U_iso_or_equiv
_atom_site_adp_type
_atom_site_calc_flag
_atom_site_refinement_flags
_atom_site_occupancy
_atom_site_type_symbol
N1 0.2576(2) 0.4342(2) 0.0180(2) 0.0443(6) Uani d . 1 N
N2 0.3253(3) 0.2051(2) -0.0289(2) 0.0616(7) Uani d . 1 N
N3 0.3246(3) 0.2766(2) -0.1507(2) 0.0593(7) Uani d . 1 N
N4 0.1628(3) 0.3565(2) 0.3287(2) 0.0550(6) Uani d . 1 N
N5 0.3793(3) 0.5879(2) -0.2439(2) 0.0567(6) Uani d . 1 N
C1 0.2860(3) 0.3006(3) 0.0705(3) 0.0470(7) Uani d . 1 C
C2 0.2842(3) 0.4129(3) -0.1205(3) 0.0461(7) Uani d . 1 C
C3 0.2804(3) 0.2602(3) 0.2134(3) 0.0460(7) Uani d . 1 C
C4 0.3947(3) 0.1236(3) 0.2220(3) 0.0557(7) Uani d . 1 C
H4A 0.4752 0.0594 0.1389 0.067 Uiso calc R 1 H
C5 0.3861(4) 0.0850(3) 0.3565(3) 0.0660(8) Uani d . 1 C
H5A 0.4604 -0.0064 0.3661 0.079 Uiso calc R 1 H
C6 0.2673(4) 0.1826(3) 0.4757(3) 0.0682(9) Uani d . 1 C
H6A 0.2601 0.1597 0.5676 0.082 Uiso calc R 1 H
C7 0.1589(4) 0.3149(3) 0.4572(3) 0.0640(8) Uani d . 1 C
H7A 0.0772 0.3801 0.5393 0.077 Uiso calc R 1 H
C8 0.2884(3) 0.5195(3) -0.2288(3) 0.0471(7) Uani d . 1 C
C9 0.2127(3) 0.5372(3) -0.3162(3) 0.0626(8) Uani d . 1 C
H9A 0.1477 0.4894 -0.3009 0.075 Uiso calc R 1 H
C10 0.2341(4) 0.6266(3) -0.4266(3) 0.0728(9) Uani d . 1 C
H10A 0.1840 0.6403 -0.4871 0.087 Uiso calc R 1 H
C11 0.3303(4) 0.6947(3) -0.4455(3) 0.0672(9) Uani d . 1 C
H11A 0.3497 0.7540 -0.5205 0.081 Uiso calc R 1 H
C12 0.3971(3) 0.6732(3) -0.3512(3) 0.0655(8) Uani d . 1 C
H12A 0.4600 0.7222 -0.3631 0.079 Uiso calc R 1 H
C13 0.2100(3) 0.5706(3) 0.0880(2) 0.0428(6) Uani d . 1 C
C14 0.0683(3) 0.6906(3) 0.0961(2) 0.0467(7) Uani d . 1 C
H14A 0.0014 0.6814 0.0618 0.056 Uiso calc R 1 H
C15 0.0236(3) 0.8273(3) 0.1559(3) 0.0499(7) Uani d . 1 C
C16 0.1265(4) 0.8370(3) 0.2062(3) 0.0591(8) Uani d . 1 C
C17 0.2641(4) 0.7147(3) 0.1994(3) 0.0603(8) Uani d . 1 C
H17A 0.3300 0.7224 0.2359 0.072 Uiso calc R 1 H
C18 0.3090(3) 0.5809(3) 0.1408(3) 0.0506(7) Uani d . 1 C
H18A 0.4038 0.4993 0.1369 0.061 Uiso calc R 1 H
C19 -0.1306(3) 0.9553(3) 0.1632(3) 0.0725(9) Uani d . 1 C
H19A -0.1440 1.0402 0.2061 0.109 Uiso calc R 1 H
H19B -0.2261 0.9369 0.2215 0.109 Uiso calc R 1 H
H19C -0.1212 0.9714 0.0669 0.109 Uiso calc R 1 H
C20 0.0835(5) 0.9831(3) 0.2699(4) 0.1001(12) Uani d . 1 C
H20A 0.1662 0.9716 0.2991 0.150 Uiso calc R 1 H
H20B -0.0245 1.0186 0.3528 0.150 Uiso calc R 1 H
H20C 0.0817 1.0515 0.1979 0.150 Uiso calc R 1 H

loop_
_atom_site_aniso_label
_atom_site_aniso_U_11
_atom_site_aniso_U_22
_atom_site_aniso_U_33
_atom_site_aniso_U_12
_atom_site_aniso_U_13
_atom_site_aniso_U_23
N1 0.0456(13) 0.0378(13) 0.0451(13) -0.0116(10) -0.0219(11) -0.0030(10)
N2 0.0760(17) 0.0474(14) 0.0604(15) -0.0204(13) -0.0349(13) -0.0014(12)
N3 0.0682(17) 0.0500(15) 0.0573(15) -0.0178(13) -0.0324(13) -0.0033(12)
N4 0.0496(14) 0.0508(14) 0.0516(14) -0.0111(12) -0.0220(12) -0.0015(12)
N5 0.0513(15) 0.0607(15) 0.0608(15) -0.0248(13) -0.0272(12) 0.0053(13)
C1 0.0432(16) 0.0395(16) 0.0510(16) -0.0116(13) -0.0200(13) -0.0038(13)
C2 0.0427(16) 0.0463(17) 0.0488(16) -0.0145(13) -0.0232(13) -0.0034(14)
C3 0.0469(16) 0.0393(16) 0.0511(16) -0.0173(14) -0.0230(14) 0.0033(13)
C4 0.0513(18) 0.0439(17) 0.0620(18) -0.0131(14) -0.0240(15) -0.0011(14)
C5 0.061(2) 0.0528(19) 0.082(2) -0.0222(16) -0.0384(18) 0.0233(17)
C6 0.064(2) 0.075(2) 0.0598(19) -0.0297(18) -0.0287(17) 0.0255(17)
C7 0.057(2) 0.069(2) 0.0511(18) -0.0202(17) -0.0196(15) 0.0015(16)
C8 0.0433(16) 0.0490(17) 0.0445(16) -0.0145(14) -0.0195(13) -0.0059(13)
C9 0.065(2) 0.077(2) 0.0562(18) -0.0346(17) -0.0315(16) 0.0054(16)
C10 0.077(2) 0.087(2) 0.059(2) -0.032(2) -0.0406(18) 0.0112(18)
C11 0.071(2) 0.060(2) 0.0559(19) -0.0215(18) -0.0250(17) 0.0080(15)
C12 0.064(2) 0.064(2) 0.068(2) -0.0325(17) -0.0242(17) 0.0038(17)
C13 0.0430(16) 0.0373(15) 0.0401(14) -0.0136(13) -0.0153(12) -0.0014(12)
C14 0.0419(16) 0.0477(17) 0.0449(15) -0.0182(14) -0.0164(13) 0.0033(13)
C15 0.0435(16) 0.0372(16) 0.0452(15) -0.0114(13) -0.0077(13) 0.0030(12)
C16 0.065(2) 0.057(2) 0.0552(17) -0.0326(17) -0.0193(16) -0.0013(14)
C17 0.0576(19) 0.074(2) 0.0531(18) -0.0331(17) -0.0220(15) -0.0019(16)
C18 0.0474(17) 0.0568(19) 0.0451(15) -0.0215(14) -0.0183(13) -0.0025(13)
C19 0.062(2) 0.0526(19) 0.075(2) -0.0162(16) -0.0181(16) 0.0076(15)
C20 0.124(3) 0.072(2) 0.109(3) -0.048(2) -0.044(2) -0.020(2)

loop_
_atom_type_symbol
_atom_type_description
_atom_type_scat_dispersion_real
_atom_type_scat_dispersion_imag
_atom_type_scat_source
C C 0.0033 0.0016 'International Tables Vol C Tables 4.2.6.8 and 6.1.1.4'
H H 0.0000 0.0000 'International Tables Vol C Tables 4.2.6.8 and 6.1.1.4'
N N 0.0061 0.0033 'International Tables Vol C Tables 4.2.6.8 and 6.1.1.4'

loop_
_geom_angle_atom_site_label_1
_geom_angle_atom_site_label_2
_geom_angle_atom_site_label_3
_geom_angle
C2 N1 C1 104.8(2)
C2 N1 C13 125.5(2)
C1 N1 C13 129.7(2)
C1 N2 N3 107.4(2)
C2 N3 N2 107.34(19)
C3 N4 C7 116.4(2)
C12 N5 C8 116.4(2)
N2 C1 N1 110.0(2)
N2 C1 C3 122.1(2)
N1 C1 C3 127.8(2)
N3 C2 N1 110.3(2)
N3 C2 C8 123.3(2)
N1 C2 C8 126.0(2)
N4 C3 C4 123.3(2)
N4 C3 C1 118.0(2)
C4 C3 C1 118.6(2)
C5 C4 C3 118.3(2)
C5 C4 H4A 120.8
C3 C4 H4A 120.8
C6 C5 C4 119.1(3)
C6 C5 H5A 120.4
C4 C5 H5A 120.4
C5 C6 C7 118.6(3)
C5 C6 H6A 120.7
C7 C6 H6A 120.7
N4 C7 C6 124.2(3)
N4 C7 H7A 117.9
C6 C7 H7A 117.9
N5 C8 C9 122.9(3)
N5 C8 C2 116.1(2)
C9 C8 C2 120.8(3)
C10 C9 C8 119.1(3)
C10 C9 H9A 120.4
C8 C9 H9A 120.4
C9 C10 C11 118.6(3)
C9 C10 H10A 120.7
C11 C10 H10A 120.7
C12 C11 C10 118.0(3)
C12 C11 H11A 121.0
C10 C11 H11A 121.0
N5 C12 C11 124.9(3)
N5 C12 H12A 117.5
C11 C12 H12A 117.5
C14 C13 C18 120.9(2)
C14 C13 N1 119.0(2)
C18 C13 N1 120.1(2)
C13 C14 C15 120.4(2)
C13 C14 H14A 119.8
C15 C14 H14A 119.8
C16 C15 C14 118.2(2)
C16 C15 C19 122.6(3)
C14 C15 C19 119.2(3)
C17 C16 C15 119.7(3)
C17 C16 C20 120.6(3)
C15 C16 C20 119.7(3)
C16 C17 C18 122.5(3)
C16 C17 H17A 118.7
C18 C17 H17A 118.7
C17 C18 C13 118.2(2)
C17 C18 H18A 120.9
C13 C18 H18A 120.9
C15 C19 H19A 109.5
C15 C19 H19B 109.5
H19A C19 H19B 109.5
C15 C19 H19C 109.5
H19A C19 H19C 109.5
H19B C19 H19C 109.5
C16 C20 H20A 109.5
C16 C20 H20B 109.5
H20A C20 H20B 109.5
C16 C20 H20C 109.5
H20A C20 H20C 109.5
H20B C20 H20C 109.5

loop_
_geom_bond_atom_site_label_1
_geom_bond_atom_site_label_2
_geom_bond_distance
_geom_bond_publ_flag
N1 C2 1.365(3) yes
N1 C1 1.369(3) yes
N1 C13 1.442(3) yes
N2 C1 1.317(3) yes
N2 N3 1.380(3) yes
N3 C2 1.314(3) yes
N4 C3 1.332(3) yes
N4 C7 1.335(3) yes
N5 C12 1.325(3) yes
N5 C8 1.330(3) yes
C1 C3 1.469(3) ?
C2 C8 1.467(3) ?
C3 C4 1.384(3) ?
C4 C5 1.376(3) ?
C4 H4A 0.9300 ?
C5 C6 1.364(4) ?
C5 H5A 0.9300 ?
C6 C7 1.367(3) ?
C6 H6A 0.9300 ?
C7 H7A 0.9300 ?
C8 C9 1.373(3) ?
C9 C10 1.375(4) ?
C9 H9A 0.9300 ?
C10 C11 1.363(4) ?
C10 H10A 0.9300 ?
C11 C12 1.364(4) ?
C11 H11A 0.9300 ?
C12 H12A 0.9300 ?
C13 C14 1.375(3) ?
C13 C18 1.377(3) ?
C14 C15 1.407(3) ?
C14 H14A 0.9300 ?
C15 C16 1.391(4) ?
C15 C19 1.490(3) yes
C16 C17 1.366(4) ?
C16 C20 1.519(3) ?
C17 C18 1.374(3) ?
C17 H17A 0.9300 ?
C18 H18A 0.9300 ?
C19 H19A 0.9600 ?
C19 H19B 0.9600 ?
C19 H19C 0.9600 ?
C20 H20A 0.9600 ?
C20 H20B 0.9600 ?
C20 H20C 0.9600 ?

loop_
_geom_torsion_atom_site_label_1
_geom_torsion_atom_site_label_2
_geom_torsion_atom_site_label_3
_geom_torsion_atom_site_label_4
_geom_torsion
_geom_torsion_publ_flag
C1 N2 N3 C2 -0.3(3) ?
N3 N2 C1 N1 0.6(3) ?
N3 N2 C1 C3 -178.0(2) ?
C2 N1 C1 N2 -0.7(3) ?
C13 N1 C1 N2 179.3(2) ?
C2 N1 C1 C3 177.8(2) ?
C13 N1 C1 C3 -2.3(4) ?
N2 N3 C2 N1 -0.2(3) ?
N2 N3 C2 C8 173.1(2) ?
C1 N1 C2 N3 0.5(3) ?
C13 N1 C2 N3 -179.4(2) ?
C1 N1 C2 C8 -172.5(2) ?
C13 N1 C2 C8 7.5(4) ?
C7 N4 C3 C4 -0.1(4) ?
C7 N4 C3 C1 178.5(2) ?
N2 C1 C3 N4 -143.6(3) yes
N1 C1 C3 N4 38.1(4) ?
N2 C1 C3 C4 35.0(4) ?
N1 C1 C3 C4 -143.3(3) ?
N4 C3 C4 C5 0.2(4) ?
C1 C3 C4 C5 -178.4(3) ?
C3 C4 C5 C6 -0.6(4) ?
C4 C5 C6 C7 1.0(4) ?
C3 N4 C7 C6 0.5(4) ?
C5 C6 C7 N4 -1.0(5) ?
C12 N5 C8 C9 -1.5(4) ?
C12 N5 C8 C2 173.5(2) ?
N3 C2 C8 N5 -125.4(3) ?
N1 C2 C8 N5 46.8(3) ?
N3 C2 C8 C9 49.7(3) yes
N1 C2 C8 C9 -138.1(3) ?
N5 C8 C9 C10 1.6(4) ?
C2 C8 C9 C10 -173.2(2) ?
C8 C9 C10 C11 0.0(4) ?
C9 C10 C11 C12 -1.6(4) ?
C8 N5 C12 C11 -0.2(4) ?
C10 C11 C12 N5 1.8(4) ?
C2 N1 C13 C14 55.7(3) ?
C1 N1 C13 C14 -124.3(3) ?
C2 N1 C13 C18 -121.9(3) ?
C1 N1 C13 C18 58.1(3) yes
C18 C13 C14 C15 1.4(4) ?
N1 C13 C14 C15 -176.2(2) ?
C13 C14 C15 C16 0.0(3) ?
C13 C14 C15 C19 180.0(2) ?
C14 C15 C16 C17 -1.5(4) ?
C19 C15 C16 C17 178.5(2) ?
C14 C15 C16 C20 179.3(2) ?
C19 C15 C16 C20 -0.7(4) yes
C15 C16 C17 C18 1.8(4) ?
C20 C16 C17 C18 -179.0(2) ?
C16 C17 C18 C13 -0.4(4) ?
C14 C13 C18 C17 -1.2(4) ?
N1 C13 C18 C17 176.4(2) ?

loop_
_cod_related_entry_id
_cod_related_entry_database
_cod_related_entry_code
1 ChemSpider 21130822
